data_7160016
loop_
_publ_author_name
'Yan, Jun'
'Retailleau, Pascal'
'Tran, Christine'
'Hamze, Abdallah'

_publ_section_title
;
 Leveraging <i>in situ N</i>-tosylhydrazones as diazo surrogates for
 efficient access to pyrazolo-[1,5-<i>c</i>]quinazolinone derivatives.
;
_journal_issue 28
_journal_name_full 'Organic &amp; biomolecular chemistry'
_journal_page_first 5816
_journal_page_last 5821
_journal_paper_doi 10.1039/d4ob00950a
_journal_volume 22
_journal_year 2024
_chemical_formula_moiety 'C18 H15 N3 O'
_chemical_formula_sum 'C18 H15 N3 O'
_chemical_formula_weight 289.339
_chemical_name_systematic "'6-benzyl-2-methylpyrazolo[1,5-c]quinazolin-5(6H)-one'"
_space_group_crystal_system monoclinic
_space_group_IT_number 14
_space_group_name_Hall '-P 2ybc'
_space_group_name_H-M_alt 'P 1 21/c 1'
_symmetry_Int_Tables_number 14
_atom_sites_solution_primary dual
_audit_creation_date 2023-07-17
_audit_creation_method
;
Olex2 1.5-ac5-024
(compiled 2022.04.12 svn.rca3783a0 for Rigaku Oxford Diffraction, GUI svn.r6498)
;
_audit_update_record
;
2024-03-19 deposited with the CCDC.	2024-07-01 downloaded from the CCDC.
;
_cell_angle_alpha 90
_cell_angle_beta 96.020(4)
_cell_angle_gamma 90
_cell_formula_units_Z 4
_cell_length_a 15.8567(6)
_cell_length_b 9.2722(4)
_cell_length_c 9.8086(4)
_cell_measurement_reflns_used 9458
_cell_measurement_temperature 293.0
_cell_measurement_theta_max 32.5260
_cell_measurement_theta_min 3.3470
_cell_volume 1434.17(10)
_computing_cell_refinement 'CrysAlisPro 1.171.42.94a (Rigaku OD, 2023)'
_computing_data_collection 'CrysAlisPro 1.171.42.94a (Rigaku OD, 2023)'
_computing_data_reduction 'CrysAlisPro 1.171.42.94a (Rigaku OD, 2023)'
_computing_molecular_graphics 'Olex2 1.5-ac5-024 (Dolomanov et al., 2009)'
_computing_publication_material 'Olex2 1.5-ac5-024 (Dolomanov et al., 2009)'
_computing_structure_refinement 'olex2.refine 1.5-ac5-024 (Bourhis et al., 2015)'
_computing_structure_solution 'SHELXT 2018/2 (Sheldrick, 2018)'
_diffrn_ambient_temperature 293.0
_diffrn_detector 'Hybrid Pixel Array Detector'
_diffrn_detector_area_resol_mean 5.8140
_diffrn_measured_fraction_theta_full 0.9988
_diffrn_measured_fraction_theta_max 0.9984
_diffrn_measurement_details
;
List of Runs (angles in degrees, time in seconds):

  # Type    Start    End  Width  t~exp~   \w     \q     \k     \f   Frames
#--------------------------------------------------------------------------
  1  \w    -20.00  99.00   0.50    6.00    --    9.20  57.00 -30.00  238
  2  \w    -20.00  99.00   0.50    6.00    --    9.20  57.00  60.00  238
  3  \w    -20.00  99.00   0.50    6.00    --    9.20  57.00 -90.00  238
  4  \w     23.00  99.00   0.50    6.00    --    9.20  57.00 -60.00  152
  5  \w      1.00  86.00   0.50    6.00    --    9.20  38.00 150.00  170
;
_diffrn_measurement_device 'four-circle diffractometer'
_diffrn_measurement_device_type 'XtaLAB AFC12 (RINC): Kappa single'
_diffrn_measurement_method '\w scans'
_diffrn_orient_matrix_type 'CrysAlisPro convention (1999,Acta A55,543-557)'
_diffrn_orient_matrix_UB_11 0.0351014000
_diffrn_orient_matrix_UB_12 0.0444673000
_diffrn_orient_matrix_UB_13 0.0226875000
_diffrn_orient_matrix_UB_21 -0.0280287000
_diffrn_orient_matrix_UB_22 0.0576975000
_diffrn_orient_matrix_UB_23 0.0102486000
_diffrn_orient_matrix_UB_31 -0.0024129000
_diffrn_orient_matrix_UB_32 -0.0234466000
_diffrn_orient_matrix_UB_33 0.0682894000
_diffrn_radiation_monochromator mirror
_diffrn_radiation_probe x-ray
_diffrn_radiation_type 'Mo K\a'
_diffrn_radiation_wavelength 0.71073
_diffrn_reflns_av_R_equivalents 0.0367
_diffrn_reflns_av_unetI/netI 0.0289
_diffrn_reflns_Laue_measured_fraction_full 0.9988
_diffrn_reflns_Laue_measured_fraction_max 0.9984
_diffrn_reflns_limit_h_max 22
_diffrn_reflns_limit_h_min -23
_diffrn_reflns_limit_k_max 14
_diffrn_reflns_limit_k_min -14
_diffrn_reflns_limit_l_max 11
_diffrn_reflns_limit_l_min -14
_diffrn_reflns_number 26314
_diffrn_reflns_point_group_measured_fraction_full 0.9988
_diffrn_reflns_point_group_measured_fraction_max 0.9984
_diffrn_reflns_theta_full 25.2417
_diffrn_reflns_theta_max 30.50
_diffrn_reflns_theta_min 3.03
_diffrn_source 'micro-focus sealed X-ray tube'
_diffrn_source_type 'Rigaku (Mo) X-ray Source'
_exptl_absorpt_coefficient_mu 0.086
_exptl_absorpt_correction_T_max 1.000
_exptl_absorpt_correction_T_min 0.639
_exptl_absorpt_correction_type gaussian
_exptl_absorpt_process_details
;
CrysAlisPro 1.171.42.94a (Rigaku Oxford Diffraction, 2023)
Numerical absorption correction based on gaussian integration over
a multifaceted crystal model
Empirical absorption correction using spherical harmonics,
implemented in SCALE3 ABSPACK scaling algorithm.
;
_exptl_crystal_colour colourless
_exptl_crystal_density_diffrn 1.340
_exptl_crystal_description tab
_exptl_crystal_F_000 608.0
_exptl_crystal_recrystallization_method 'Re-crystallisation from solvent: acetone'
_exptl_crystal_size_max 0.48
_exptl_crystal_size_mid 0.23
_exptl_crystal_size_min 0.09
_refine_diff_density_max 0.1209
_refine_diff_density_min -0.1337
_refine_diff_density_rms 0.0320
_refine_ls_d_res_high 0.7001
_refine_ls_d_res_low 6.7205
_refine_ls_extinction_coef 0.0187(13)
_refine_ls_extinction_expression Fc^*^=kFc[1+0.001xFc^2^\l^3^/sin(2\q)]^-1/4^
_refine_ls_goodness_of_fit_ref 1.0994
_refine_ls_hydrogen_treatment constr
_refine_ls_matrix_type full
_refine_ls_number_constraints 0
_refine_ls_number_parameters 335
_refine_ls_number_reflns 4365
_refine_ls_number_restraints 0
_refine_ls_restrained_S_all 1.0994
_refine_ls_R_factor_all 0.0377
_refine_ls_R_factor_gt 0.0242
_refine_ls_shift/su_max 0.0009
_refine_ls_shift/su_mean 0.0000
_refine_ls_structure_factor_coef Fsqd
_refine_ls_weighting_details 'w=1/[\s^2^(Fo^2^)+(0.0077P)^2^+0.0293P] where P=(Fo^2^+2Fc^2^)/3'
_refine_ls_weighting_scheme calc
_refine_ls_wR_factor_gt 0.0441
_refine_ls_wR_factor_ref 0.0474
_reflns_Friedel_coverage 0.0
_reflns_limit_h_max 22
_reflns_limit_h_min -22
_reflns_limit_k_max 13
_reflns_limit_k_min 0
_reflns_limit_l_max 14
_reflns_limit_l_min 0
_reflns_number_gt 3366
_reflns_number_total 4365
_reflns_threshold_expression I>=2u(I)
_cod_data_source_file d4ob00950a2.cif
_cod_data_source_block YJDP301
_cod_depositor_comments 'Adding full bibliography for 7160016.cif.'
_cod_database_code 7160016
_chemical_oxdiff_formula C18H15N3O
_olex2_refinement_description
;
1. Fixed Uiso
 At 1.2 times of:
  All C(H) groups, All C(H,H) groups
 At 1.5 times of:
  All C(H,H,H) groups
;
_olex2_submission_special_instructions 'No special instructions were received'
_oxdiff_exptl_absorpt_empirical_details
;
Empirical correction (ABSPACK) includes:
- Absorption correction using spherical harmonics
- Frame scaling
;
_oxdiff_exptl_absorpt_empirical_full_max 1.318
_oxdiff_exptl_absorpt_empirical_full_min 0.752

loop_
_space_group_symop_id
_space_group_symop_operation_xyz
1 x,y,z
2 -x,y+1/2,-z+1/2
3 -x,-y,-z
4 x,-y-1/2,z-1/2

loop_
_atom_site_label
_atom_site_type_symbol
_atom_site_fract_x
_atom_site_fract_y
_atom_site_fract_z
_atom_site_U_iso_or_equiv
_atom_site_adp_type
_atom_site_occupancy
_atom_site_refinement_flags_posn
O1 O 0.25858(2) 0.11177(4) 0.34076(4) 0.05003(11) Uani 1.000000 .
N1 N 0.26324(2) 0.35739(4) 0.32242(4) 0.03279(9) Uani 1.000000 .
N2 N 0.17268(2) 0.24721(4) 0.46193(4) 0.03427(10) Uani 1.000000 .
N3 N 0.13491(3) 0.13122(5) 0.51523(5) 0.04148(11) Uani 1.000000 .
C13 C 0.41455(3) 0.37075(5) 0.27352(5) 0.03391(11) Uani 1.000000 .
C8 C 0.23884(3) 0.49444(5) 0.36498(5) 0.03256(10) Uani 1.000000 .
C1 C 0.23418(3) 0.22991(5) 0.37131(5) 0.03429(11) Uani 1.000000 .
C2 C 0.14501(3) 0.37552(5) 0.51012(5) 0.03548(11) Uani 1.000000 .
C3 C 0.18018(3) 0.50629(5) 0.46197(5) 0.03573(11) Uani 1.000000 .
C12 C 0.32335(3) 0.34486(7) 0.21896(6) 0.03673(11) Uani 1.000000 .
H12A H 0.3034(3) 0.4183(7) 0.1347(6) 0.0568(16) Uani 1.000000 .
H12B H 0.3167(4) 0.2348(7) 0.1785(6) 0.0543(16) Uani 1.000000 .
C18 C 0.44788(3) 0.31515(6) 0.39913(6) 0.04339(13) Uani 1.000000 .
H18 H 0.4067(4) 0.2583(8) 0.4623(7) 0.075(2) Uani 1.000000 .
C14 C 0.46784(3) 0.44436(7) 0.19436(6) 0.04486(13) Uani 1.000000 .
H14 H 0.4414(4) 0.4916(8) 0.0982(7) 0.073(2) Uani 1.000000 .
C9 C 0.08214(3) 0.18824(6) 0.59654(5) 0.04386(13) Uani 1.000000 .
C7 C 0.27258(4) 0.62008(6) 0.31299(6) 0.04307(12) Uani 1.000000 .
H7 H 0.3196(4) 0.6146(7) 0.2389(7) 0.0676(19) Uani 1.000000 .
C17 C 0.53341(4) 0.33040(7) 0.44373(7) 0.05121(15) Uani 1.000000 .
H17 H 0.5584(4) 0.2867(9) 0.5425(8) 0.091(2) Uani 1.000000 .
C10 C 0.08582(3) 0.34044(7) 0.59737(6) 0.04629(13) Uani 1.000000 .
H10 H 0.0511(4) 0.4137(8) 0.6556(7) 0.078(2) Uani 1.000000 .
C15 C 0.55371(4) 0.45916(7) 0.23848(7) 0.05246(15) Uani 1.000000 .
H15 H 0.5944(4) 0.5162(9) 0.1758(7) 0.086(2) Uani 1.000000 .
C16 C 0.58663(4) 0.40116(7) 0.36249(7) 0.05100(15) Uani 1.000000 .
H16 H 0.6540(4) 0.4131(8) 0.3963(7) 0.083(2) Uani 1.000000 .
C6 C 0.24804(4) 0.75363(6) 0.35796(7) 0.05182(15) Uani 1.000000 .
H6 H 0.2733(5) 0.8497(7) 0.3171(8) 0.082(2) Uani 1.000000 .
C4 C 0.15718(4) 0.64236(6) 0.50703(7) 0.04917(14) Uani 1.000000 .
H4 H 0.1131(4) 0.6479(7) 0.5823(7) 0.0708(19) Uani 1.000000 .
C11 C 0.02819(5) 0.09349(11) 0.67394(9) 0.06079(19) Uani 1.000000 .
H11A H -0.0301(6) 0.0744(13) 0.6265(9) 0.136(4) Uani 1.000000 .
H11B H 0.0219(8) 0.1349(14) 0.7692(11) 0.142(5) Uani 1.000000 .
H11C H 0.0553(6) -0.0113(13) 0.6917(13) 0.140(5) Uani 1.000000 .
C5 C 0.19089(4) 0.76602(7) 0.45572(7) 0.05522(16) Uani 1.000000 .
H5 H 0.1742(5) 0.8707(7) 0.4899(8) 0.085(2) Uani 1.000000 .

loop_
_atom_site_aniso_label
_atom_site_aniso_U_11
_atom_site_aniso_U_22
_atom_site_aniso_U_33
_atom_site_aniso_U_12
_atom_site_aniso_U_13
_atom_site_aniso_U_23
O1 0.0480(2) 0.02933(19) 0.0760(3) 0.00379(15) 0.02153(19) -0.00420(18)
N1 0.02930(19) 0.0298(2) 0.0399(2) 0.00001(15) 0.00635(15) -0.00149(17)
N2 0.02872(19) 0.0309(2) 0.0437(2) -0.00049(15) 0.00636(16) 0.00080(17)
N3 0.0342(2) 0.0375(2) 0.0530(3) -0.00449(17) 0.00616(18) 0.0060(2)
C13 0.0315(2) 0.0345(2) 0.0366(2) -0.00095(18) 0.00759(18) -0.0025(2)
C8 0.0292(2) 0.0275(2) 0.0406(2) 0.00044(17) 0.00142(18) -0.00007(19)
C1 0.0294(2) 0.0277(2) 0.0463(3) 0.00122(18) 0.00642(19) -0.0013(2)
C2 0.0303(2) 0.0360(3) 0.0407(3) 0.00034(18) 0.00641(19) -0.0037(2)
C3 0.0317(2) 0.0303(2) 0.0451(3) 0.00190(18) 0.00405(19) -0.0054(2)
C12 0.0332(3) 0.0417(3) 0.0358(3) -0.0022(2) 0.0057(2) -0.0037(2)
H12A 0.047(4) 0.077(5) 0.046(4) 0.001(3) 0.002(3) 0.012(4)
H12B 0.054(4) 0.052(4) 0.059(4) -0.009(3) 0.012(3) -0.021(3)
C18 0.0367(3) 0.0507(3) 0.0427(3) -0.0039(2) 0.0040(2) 0.0058(3)
H18 0.060(4) 0.100(6) 0.066(4) -0.014(4) 0.008(4) 0.029(4)
C14 0.0393(3) 0.0515(3) 0.0451(3) -0.0060(2) 0.0109(2) 0.0055(3)
H14 0.069(5) 0.082(5) 0.067(4) -0.010(4) 0.012(4) 0.023(4)
C9 0.0328(2) 0.0539(3) 0.0451(3) -0.0070(2) 0.0052(2) 0.0058(2)
C7 0.0423(3) 0.0310(3) 0.0559(3) -0.0014(2) 0.0048(2) 0.0060(2)
H7 0.076(5) 0.052(4) 0.080(5) -0.003(3) 0.032(4) 0.008(4)
C17 0.0387(3) 0.0607(4) 0.0527(3) -0.0013(3) -0.0026(3) 0.0031(3)
H17 0.069(5) 0.122(7) 0.074(5) -0.006(4) -0.028(4) 0.026(5)
C10 0.0381(3) 0.0541(4) 0.0488(3) -0.0021(2) 0.0149(2) -0.0053(3)
H10 0.072(5) 0.083(5) 0.084(5) 0.001(4) 0.036(4) -0.012(4)
C15 0.0377(3) 0.0597(4) 0.0621(4) -0.0109(3) 0.0154(3) 0.0013(3)
H15 0.063(5) 0.118(7) 0.078(5) -0.024(4) 0.016(4) 0.021(5)
C16 0.0332(3) 0.0565(4) 0.0632(4) -0.0043(2) 0.0040(3) -0.0075(3)
H16 0.035(4) 0.112(6) 0.100(5) -0.020(4) -0.000(4) -0.012(5)
C6 0.0516(3) 0.0288(3) 0.0739(4) 0.0002(2) 0.0009(3) 0.0039(3)
H6 0.100(6) 0.023(4) 0.123(6) -0.002(3) 0.012(4) 0.013(4)
C4 0.0448(3) 0.0369(3) 0.0667(4) 0.0053(2) 0.0101(3) -0.0132(3)
H4 0.065(5) 0.057(5) 0.094(5) 0.002(3) 0.024(4) -0.012(4)
C11 0.0444(4) 0.0818(6) 0.0569(4) -0.0176(4) 0.0088(3) 0.0158(4)
H11A 0.068(6) 0.215(11) 0.118(7) -0.065(7) -0.026(5) 0.073(7)
H11B 0.165(10) 0.170(12) 0.103(8) -0.085(8) 0.071(7) -0.029(7)
H11C 0.112(8) 0.115(9) 0.203(12) 0.019(6) 0.069(8) 0.091(9)
C5 0.0532(3) 0.0300(3) 0.0811(4) 0.0056(2) 0.0008(3) -0.0099(3)
H5 0.086(5) 0.039(4) 0.128(7) 0.007(4) 0.001(5) -0.022(4)

loop_
_atom_type_symbol
_atom_type_scat_dispersion_real
_atom_type_scat_dispersion_imag
_atom_type_scat_source
_atom_type_scat_dispersion_source
C 0.00347 0.00161 'NoSpherA2: Chem.Sci. 2021, DOI:10.1039/D0SC05526C' 'Henke, Gullikson and Davis, At. Data and Nucl. Data Tables, 1993, 54, 2'
H 0.00000 0.00000 'NoSpherA2: Chem.Sci. 2021, DOI:10.1039/D0SC05526C' 'Henke, Gullikson and Davis, At. Data and Nucl. Data Tables, 1993, 54, 2'
N 0.00653 0.00323 'NoSpherA2: Chem.Sci. 2021, DOI:10.1039/D0SC05526C' 'Henke, Gullikson and Davis, At. Data and Nucl. Data Tables, 1993, 54, 2'
O 0.01158 0.00611 'NoSpherA2: Chem.Sci. 2021, DOI:10.1039/D0SC05526C' 'Henke, Gullikson and Davis, At. Data and Nucl. Data Tables, 1993, 54, 2'

loop_
_exptl_crystal_face_index_h
_exptl_crystal_face_index_k
_exptl_crystal_face_index_l
_exptl_crystal_face_perp_dist
4 5 0 0.1019
-4 -5 1 0.1104
0 0 -1 0.1929
0 0 1 0.2712
-1 0 0 0.0466
1 0 0 0.0448
-3 -5 0 0.0759

loop_
_geom_angle_atom_site_label_1
_geom_angle_atom_site_label_2
_geom_angle_atom_site_label_3
_geom_angle
_geom_angle_site_symmetry_1
_geom_angle_site_symmetry_3
_geom_angle_publ_flag
C1 N1 C8 124.19(4) . . ?
C12 N1 C8 119.74(4) . . ?
C12 N1 C1 116.06(4) . . ?
C1 N2 N3 121.23(4) . . ?
C2 N2 N3 112.58(4) . . ?
C2 N2 C1 126.17(4) . . ?
C9 N3 N2 104.29(4) . . ?
C18 C13 C12 121.18(4) . . ?
C14 C13 C12 119.88(5) . . ?
C14 C13 C18 118.85(5) . . ?
C3 C8 N1 119.69(4) . . ?
C7 C8 N1 121.12(4) . . ?
C7 C8 C3 119.18(5) . . ?
N1 C1 O1 124.41(4) . . ?
N2 C1 O1 121.65(4) . . ?
N2 C1 N1 113.94(4) . . ?
C3 C2 N2 118.10(4) . . ?
C10 C2 N2 105.89(5) . . ?
C10 C2 C3 136.01(5) . . ?
C2 C3 C8 117.72(4) . . ?
C4 C3 C8 119.91(5) . . ?
C4 C3 C2 122.37(5) . . ?
C13 C12 N1 114.22(4) . . ?
H12A C12 N1 108.5(3) . . ?
H12A C12 C13 111.1(3) . . ?
H12B C12 N1 106.2(3) . . ?
H12B C12 C13 109.2(3) . . ?
H12B C12 H12A 107.3(5) . . ?
H18 C18 C13 119.5(3) . . ?
C17 C18 C13 120.70(5) . . ?
C17 C18 H18 119.8(3) . . ?
H14 C14 C13 118.9(3) . . ?
C15 C14 C13 120.57(6) . . ?
C15 C14 H14 120.5(3) . . ?
C10 C9 N3 111.96(5) . . ?
C11 C9 N3 120.29(6) . . ?
C11 C9 C10 127.76(6) . . ?
H7 C7 C8 121.0(3) . . ?
C6 C7 C8 119.83(6) . . ?
C6 C7 H7 119.1(3) . . ?
H17 C17 C18 119.8(4) . . ?
C16 C17 C18 120.07(6) . . ?
C16 C17 H17 120.1(4) . . ?
C9 C10 C2 105.28(5) . . ?
H10 C10 C2 127.0(4) . . ?
H10 C10 C9 127.7(4) . . ?
H15 C15 C14 119.8(4) . . ?
C16 C15 C14 120.17(6) . . ?
C16 C15 H15 120.1(4) . . ?
C15 C16 C17 119.61(6) . . ?
H16 C16 C17 120.7(4) . . ?
H16 C16 C15 119.7(4) . . ?
H6 C6 C7 119.7(4) . . ?
C5 C6 C7 121.25(6) . . ?
C5 C6 H6 119.0(4) . . ?
H4 C4 C3 118.2(3) . . ?
C5 C4 C3 120.67(6) . . ?
C5 C4 H4 121.1(3) . . ?
H11A C11 C9 114.7(5) . . ?
H11B C11 C9 111.1(5) . . ?
H11B C11 H11A 108.3(8) . . ?
H11C C11 C9 112.1(5) . . ?
H11C C11 H11A 104.5(8) . . ?
H11C C11 H11B 105.5(9) . . ?
C4 C5 C6 119.15(6) . . ?
H5 C5 C6 119.5(4) . . ?
H5 C5 C4 121.4(4) . . ?

loop_
_geom_bond_atom_site_label_1
_geom_bond_atom_site_label_2
_geom_bond_distance
_geom_bond_site_symmetry_2
_geom_bond_publ_flag
O1 C1 1.2099(6) . ?
N1 C8 1.4045(6) . ?
N1 C1 1.3732(6) . ?
N1 C12 1.4678(6) . ?
N2 N3 1.3618(5) . ?
N2 C1 1.3959(6) . ?
N2 C2 1.3692(6) . ?
N3 C9 1.3250(7) . ?
C13 C12 1.5077(7) . ?
C13 C18 1.3880(7) . ?
C13 C14 1.3857(7) . ?
C8 C3 1.4029(7) . ?
C8 C7 1.4003(7) . ?
C2 C3 1.4350(7) . ?
C2 C10 1.3739(7) . ?
C3 C4 1.3978(7) . ?
C12 H12A 1.091(6) . ?
C12 H12B 1.096(6) . ?
C18 H18 1.084(6) . ?
C18 C17 1.3878(8) . ?
C14 H14 1.083(7) . ?
C14 C15 1.3917(8) . ?
C9 C10 1.4123(9) . ?
C9 C11 1.4888(8) . ?
C7 H7 1.096(6) . ?
C7 C6 1.3839(8) . ?
C17 H17 1.086(7) . ?
C17 C16 1.3852(9) . ?
C10 H10 1.076(7) . ?
C15 H15 1.075(6) . ?
C15 C16 1.3813(9) . ?
C16 H16 1.090(6) . ?
C6 H6 1.071(6) . ?
C6 C5 1.3915(9) . ?
C4 H4 1.070(7) . ?
C4 C5 1.3820(9) . ?
C11 H11A 1.005(8) . ?
C11 H11B 1.025(10) . ?
C11 H11C 1.070(11) . ?
C5 H5 1.069(6) . ?

loop_
_geom_torsion_atom_site_label_1
_geom_torsion_atom_site_label_2
_geom_torsion_atom_site_label_3
_geom_torsion_atom_site_label_4
_geom_torsion
_geom_torsion_site_symmetry_1
_geom_torsion_site_symmetry_2
_geom_torsion_site_symmetry_3
_geom_torsion_site_symmetry_4
_geom_torsion_publ_flag
O1 C1 N1 C8 -175.64(5) . . . . ?
O1 C1 N1 C12 4.53(6) . . . . ?
O1 C1 N2 N3 -2.86(6) . . . . ?
O1 C1 N2 C2 175.30(5) . . . . ?
N1 C8 C3 C2 -2.24(5) . . . . ?
N1 C8 C3 C4 178.52(5) . . . . ?
N1 C8 C7 C6 -179.30(5) . . . . ?
N1 C1 N2 N3 177.30(4) . . . . ?
N1 C1 N2 C2 -4.54(5) . . . . ?
N1 C12 C13 C18 41.73(6) . . . . ?
N1 C12 C13 C14 -141.91(5) . . . . ?
N2 N3 C9 C10 -0.48(4) . . . . ?
N2 N3 C9 C11 179.71(5) . . . . ?
N2 C2 C3 C8 1.99(5) . . . . ?
N2 C2 C3 C4 -178.79(5) . . . . ?
N2 C2 C10 C9 0.40(4) . . . . ?
N3 C9 C10 C2 0.05(5) . . . . ?
C13 C18 C17 C16 -0.27(7) . . . . ?
C13 C14 C15 C16 -0.41(7) . . . . ?
C8 C3 C2 C10 -177.19(5) . . . . ?
C8 C3 C4 C5 0.81(6) . . . . ?
C8 C7 C6 C5 0.79(6) . . . . ?
C2 C3 C4 C5 -178.39(5) . . . . ?
C2 C10 C9 C11 179.84(5) . . . . ?
C3 C4 C5 C6 0.19(7) . . . . ?
C18 C17 C16 C15 1.46(7) . . . . ?
C14 C15 C16 C17 -1.12(7) . . . . ?
C7 C6 C5 C4 -0.99(7) . . . . ?

loop_
_exptl_oxdiff_crystal_face_indexfrac_h
_exptl_oxdiff_crystal_face_indexfrac_k
_exptl_oxdiff_crystal_face_indexfrac_l
_exptl_oxdiff_crystal_face_x
_exptl_oxdiff_crystal_face_y
_exptl_oxdiff_crystal_face_z
3.9833 5.0047 0.0078 0.3625 0.1772 -0.1264
-3.9920 -5.0020 0.9933 -0.3400 -0.1665 0.1947
0.0086 -0.0027 -1.0011 -0.0225 -0.0107 -0.0683
-0.0086 0.0027 1.0011 0.0225 0.0107 0.0683
-0.9994 -0.0015 -0.0025 -0.0352 0.0279 0.0023
0.9994 0.0015 0.0025 0.0352 -0.0279 -0.0023
-2.9840 -5.0032 -0.0053 -0.3273 -0.2051 0.1241
